data_4334223
loop_
_publ_author_name
'Deng Zhang'
'Yun Lu'
'Dunru Zhu'
'Yan Xu'

_publ_section_title
;
 (C4N2H12)3[Ln3(OH)(SO4)7] (Ln = Sm, Eu, and Tb): A Series of
 Honeycomb-like Open-Framework Lanthanide Sulfates with Extra-Large
 Channels Containing 24-Membered Rings
;
_journal_name_full 'Inorganic Chemistry'
_journal_page_first 3253
_journal_page_last 3258
_journal_paper_doi 10.1021/ic3027682
_journal_volume 52
_journal_year 2013
_chemical_formula_moiety (C4N2H12)3[Tb3(OH)(SO4)7]
_chemical_formula_sum 'C12 H37 N6 O29 S7 Tb3'
_chemical_formula_weight 1430.66
_chemical_name_systematic
; 
 ? 
;
_space_group_IT_number 159
_symmetry_cell_setting trigonal
_symmetry_space_group_name_Hall 'P 3 -2c'
_symmetry_space_group_name_H-M 'P 3 1 c'
_atom_sites_solution_hydrogens geom
_atom_sites_solution_primary direct
_atom_sites_solution_secondary difmap
_audit_creation_method SHELXL-97
_cell_angle_alpha 90.00
_cell_angle_beta 90.00
_cell_angle_gamma 120.00
_cell_formula_units_Z 2
_cell_length_a 14.2698(16)
_cell_length_b 14.2698(16)
_cell_length_c 10.066(2)
_cell_measurement_reflns_used 3280
_cell_measurement_temperature 296(2)
_cell_measurement_theta_max 24.252
_cell_measurement_theta_min 2.617
_cell_volume 1775.1(5)
_computing_cell_refinement 'SAINT (Bruker, 2005)'
_computing_data_collection 'APEX2 (Bruker, 2005)'
_computing_data_reduction SAINT
_computing_molecular_graphics SHELXTL
_computing_publication_material SHELXTL
_computing_structure_refinement 'SHELXL-97 (Sheldrick, 1997)'
_computing_structure_solution 'SHELXS-97 (Sheldrick, 1990)'
_diffrn_ambient_temperature 296(2)
_diffrn_measured_fraction_theta_full 1.000
_diffrn_measured_fraction_theta_max 1.000
_diffrn_measurement_device_type 'Bruker Apex2 CCD'
_diffrn_measurement_method '\w scans'
_diffrn_radiation_monochromator graphite
_diffrn_radiation_source 'fine-focus sealed tube'
_diffrn_radiation_type MoK\a
_diffrn_radiation_wavelength 0.71073
_diffrn_reflns_av_R_equivalents 0.0622
_diffrn_reflns_av_sigmaI/netI 0.0448
_diffrn_reflns_limit_h_max 17
_diffrn_reflns_limit_h_min -17
_diffrn_reflns_limit_k_max 17
_diffrn_reflns_limit_k_min -17
_diffrn_reflns_limit_l_max 11
_diffrn_reflns_limit_l_min -12
_diffrn_reflns_number 12542
_diffrn_reflns_theta_full 25.49
_diffrn_reflns_theta_max 25.49
_diffrn_reflns_theta_min 1.65
_exptl_absorpt_coefficient_mu 6.439
_exptl_absorpt_correction_T_max 0.5653
_exptl_absorpt_correction_T_min 0.5121
_exptl_absorpt_correction_type multi-scan
_exptl_absorpt_process_details '(SADABS; Sheldrick, 2003)'
_exptl_crystal_colour Colorless
_exptl_crystal_density_diffrn 2.677
_exptl_crystal_description Block
_exptl_crystal_F_000 1380
_exptl_crystal_size_max 0.12
_exptl_crystal_size_mid 0.11
_exptl_crystal_size_min 0.11
_refine_diff_density_max 0.473
_refine_diff_density_min -0.617
_refine_diff_density_rms 0.108
_refine_ls_abs_structure_details 'Flack H D (1983), Acta Cryst. A39, 876-881'
_refine_ls_abs_structure_Flack -0.017(12)
_refine_ls_extinction_method none
_refine_ls_goodness_of_fit_ref 1.095
_refine_ls_hydrogen_treatment mixed
_refine_ls_matrix_type full
_refine_ls_number_parameters 172
_refine_ls_number_reflns 2185
_refine_ls_number_restraints 1
_refine_ls_restrained_S_all 1.095
_refine_ls_R_factor_all 0.0292
_refine_ls_R_factor_gt 0.0261
_refine_ls_shift/su_max 0.002
_refine_ls_shift/su_mean 0.000
_refine_ls_structure_factor_coef Fsqd
_refine_ls_weighting_details 'calc w=1/[\s^2^(Fo^2^)+(0.0243P)^2^+0.0000P] where P=(Fo^2^+2Fc^2^)/3'
_refine_ls_weighting_scheme calc
_refine_ls_wR_factor_gt 0.0487
_refine_ls_wR_factor_ref 0.0533
_reflns_number_gt 2111
_reflns_number_total 2185
_reflns_threshold_expression >2sigma(I)
_cod_data_source_file ic3027682_si_001_3.cif
_cod_data_source_block tb
_cod_database_code 4334223

loop_
_symmetry_equiv_pos_as_xyz
'x, y, z'
'-y, x-y, z'
'-x+y, -x, z'
'y, x, z+1/2'
'x-y, -y, z+1/2'
'-x, -x+y, z+1/2'

loop_
_atom_site_label
_atom_site_type_symbol
_atom_site_fract_x
_atom_site_fract_y
_atom_site_fract_z
_atom_site_U_iso_or_equiv
_atom_site_adp_type
_atom_site_occupancy
_atom_site_symmetry_multiplicity
_atom_site_calc_flag
_atom_site_refinement_flags
Tb1 Tb 0.441030(14) -0.143408(15) 1.219529(18) 0.01177(4) Uani 1 1 d .
S1 S 0.66197(8) -0.19377(8) 1.25639(11) 0.0136(3) Uani 1 1 d .
S2 S 0.51994(8) -0.00466(8) 1.46868(12) 0.0143(3) Uani 1 1 d .
S3 S 0.3333 -0.3333 1.00955(18) 0.0122(4) Uani 1 3 d S
O1 O 0.7039(2) -0.1708(2) 1.1210(3) 0.0242(9) Uani 1 1 d .
O2 O 0.5933(2) -0.3116(2) 1.2761(3) 0.0233(9) Uani 1 1 d .
O3 O 0.5965(2) -0.1428(2) 1.2858(3) 0.0254(9) Uani 1 1 d .
O4 O 0.7526(2) -0.1534(2) 1.3508(3) 0.0212(8) Uani 1 1 d .
O5 O 0.5468(2) 0.0303(2) 1.3298(3) 0.0195(8) Uani 1 1 d .
O6 O 0.6187(2) 0.0296(2) 1.5507(3) 0.0201(8) Uani 1 1 d .
O7 O 0.4518(2) -0.1235(2) 1.4657(3) 0.0183(8) Uani 1 1 d .
O8 O 0.4650(2) 0.0478(2) 1.5332(3) 0.0214(8) Uani 1 1 d .
O9 O 0.4450(2) -0.2760(2) 1.0683(3) 0.0152(8) Uani 1 1 d .
O10 O 0.3333 -0.3333 0.8693(5) 0.0174(13) Uani 1 3 d S
OH O 0.3333 -0.3333 1.3047(5) 0.0155(13) Uani 1 3 d S
N1 N 0.8628(3) 0.2167(3) 1.3550(4) 0.0288(12) Uani 1 1 d .
H1A H 0.8438 0.2230 1.4384 0.035 Uiso 1 1 calc R
H1B H 0.9342 0.2630 1.3460 0.035 Uiso 1 1 calc R
C2 C 0.8027(4) 0.2464(4) 1.2594(5) 0.0284(14) Uani 1 1 d .
H2A H 0.8212 0.3210 1.2735 0.034 Uiso 1 1 calc R
H2B H 0.7255 0.2006 1.2733 0.034 Uiso 1 1 calc R
N2 N 0.8094(3) 0.1202(3) 1.0962(4) 0.0209(11) Uani 1 1 d .
H2C H 0.8308 0.1151 1.0137 0.025 Uiso 1 1 calc R
H2D H 0.7378 0.0738 1.1023 0.025 Uiso 1 1 calc R
C4 C 0.8679(3) 0.0895(3) 1.1958(5) 0.0220(13) Uani 1 1 d .
H4A H 0.8482 0.0145 1.1824 0.026 Uiso 1 1 calc R
H4B H 0.9453 0.1340 1.1823 0.026 Uiso 1 1 calc R
C1 C 0.8315(4) 0.2326(4) 1.1192(5) 0.0309(14) Uani 1 1 d .
H1D H 0.7896 0.2487 1.0570 0.037 Uiso 1 1 calc R
H1E H 0.9075 0.2832 1.1034 0.037 Uiso 1 1 calc R
C3 C 0.8405(4) 0.1041(4) 1.3337(5) 0.0296(14) Uani 1 1 d .
H3A H 0.8828 0.0884 1.3959 0.036 Uiso 1 1 calc R
H3B H 0.7645 0.0536 1.3505 0.036 Uiso 1 1 calc R

loop_
_atom_site_aniso_label
_atom_site_aniso_U_11
_atom_site_aniso_U_22
_atom_site_aniso_U_33
_atom_site_aniso_U_23
_atom_site_aniso_U_13
_atom_site_aniso_U_12
Tb1 0.01224(8) 0.01168(8) 0.01148(9) -0.00087(8) -0.00042(9) 0.00605(6)
S1 0.0126(4) 0.0167(5) 0.0109(5) -0.0004(4) -0.0006(4) 0.0068(4)
S2 0.0166(4) 0.0152(4) 0.0113(5) -0.0035(4) -0.0018(4) 0.0080(4)
S3 0.0117(5) 0.0117(5) 0.0132(10) 0.000 0.000 0.0058(3)
O1 0.0286(15) 0.0355(16) 0.0050(15) 0.0023(13) 0.0034(13) 0.0133(13)
O2 0.0219(14) 0.0146(14) 0.0235(18) 0.0015(14) -0.0038(14) 0.0017(12)
O3 0.0273(13) 0.0376(15) 0.0230(19) -0.0082(14) -0.0065(13) 0.0250(12)
O4 0.0126(12) 0.0319(16) 0.0178(17) -0.0039(14) -0.0061(13) 0.0101(11)
O5 0.0205(14) 0.0180(14) 0.0158(18) -0.0027(13) 0.0009(13) 0.0065(11)
O6 0.0167(13) 0.0249(14) 0.0199(18) -0.0063(13) -0.0069(13) 0.0114(11)
O7 0.0273(14) 0.0158(13) 0.0081(17) 0.0011(12) 0.0010(12) 0.0081(11)
O8 0.0189(13) 0.0228(14) 0.0249(19) -0.0094(13) -0.0043(13) 0.0121(11)
O9 0.0115(12) 0.0153(13) 0.0135(16) -0.0029(12) -0.0014(12) 0.0026(11)
O10 0.0249(18) 0.0249(18) 0.002(2) 0.000 0.000 0.0125(9)
OH 0.0154(16) 0.0154(16) 0.016(3) 0.000 0.000 0.0077(8)
N1 0.028(2) 0.027(2) 0.023(2) -0.0048(18) 0.0026(19) 0.0071(16)
C2 0.021(2) 0.026(2) 0.035(3) -0.004(2) 0.008(2) 0.0100(18)
N2 0.0189(17) 0.0228(19) 0.012(2) -0.0011(16) 0.0025(16) 0.0036(15)
C4 0.023(2) 0.018(2) 0.022(3) -0.0002(19) 0.001(2) 0.0075(16)
C1 0.037(2) 0.028(2) 0.028(3) 0.004(2) -0.001(2) 0.017(2)
C3 0.040(3) 0.028(2) 0.013(3) 0.003(2) -0.002(2) 0.011(2)

loop_
_atom_type_symbol
_atom_type_description
_atom_type_scat_dispersion_real
_atom_type_scat_dispersion_imag
_atom_type_scat_source
C C 0.0033 0.0016 'International Tables Vol C Tables 4.2.6.8 and 6.1.1.4'
H H 0.0000 0.0000 'International Tables Vol C Tables 4.2.6.8 and 6.1.1.4'
N N 0.0061 0.0033 'International Tables Vol C Tables 4.2.6.8 and 6.1.1.4'
O O 0.0106 0.0060 'International Tables Vol C Tables 4.2.6.8 and 6.1.1.4'
S S 0.1246 0.1234 'International Tables Vol C Tables 4.2.6.8 and 6.1.1.4'
Tb Tb -0.1723 4.1537 'International Tables Vol C Tables 4.2.6.8 and 6.1.1.4'

loop_
_geom_angle_atom_site_label_1
_geom_angle_atom_site_label_2
_geom_angle_atom_site_label_3
_geom_angle
_geom_angle_site_symmetry_1
_geom_angle_site_symmetry_3
O3 Tb1 O2 145.58(12) . 2_545
O3 Tb1 O5 76.03(11) . .
O2 Tb1 O5 76.59(12) 2_545 .
O3 Tb1 O8 128.41(11) . 5_554
O2 Tb1 O8 70.80(11) 2_545 5_554
O5 Tb1 O8 88.28(11) . 5_554
O3 Tb1 O9 77.88(11) . .
O2 Tb1 O9 134.77(11) 2_545 .
O5 Tb1 O9 145.91(9) . .
O8 Tb1 O9 91.03(10) 5_554 .
O3 Tb1 O7 73.00(12) . .
O2 Tb1 O7 74.78(11) 2_545 .
O5 Tb1 O7 57.18(9) . .
O8 Tb1 O7 135.94(10) 5_554 .
O9 Tb1 O7 133.01(10) . .
O3 Tb1 OH 88.50(8) . .
O2 Tb1 OH 95.03(10) 2_545 .
O5 Tb1 OH 132.75(13) . .
O8 Tb1 OH 133.31(12) 5_554 .
O9 Tb1 OH 67.41(12) . .
O7 Tb1 OH 75.66(13) . .
O3 Tb1 O6 72.73(11) . 5_554
O2 Tb1 O6 119.79(11) 2_545 5_554
O5 Tb1 O6 76.21(10) . 5_554
O8 Tb1 O6 55.77(10) 5_554 5_554
O9 Tb1 O6 75.36(9) . 5_554
O7 Tb1 O6 127.12(10) . 5_554
OH Tb1 O6 141.11(10) . 5_554
O3 Tb1 O9 131.91(10) . 2_545
O2 Tb1 O9 79.12(10) 2_545 2_545
O5 Tb1 O9 151.27(10) . 2_545
O8 Tb1 O9 69.27(10) 5_554 2_545
O9 Tb1 O9 55.65(12) . 2_545
O7 Tb1 O9 129.46(9) . 2_545
OH Tb1 O9 64.35(12) . 2_545
O6 Tb1 O9 103.39(10) 5_554 2_545
O3 Tb1 S2 73.56(9) . .
O2 Tb1 S2 72.40(8) 2_545 .
O5 Tb1 S2 28.47(7) . .
O8 Tb1 S2 112.30(8) 5_554 .
O9 Tb1 S2 150.55(7) . .
O7 Tb1 S2 28.76(6) . .
OH Tb1 S2 104.43(12) . .
O6 Tb1 S2 102.41(7) 5_554 .
O9 Tb1 S2 148.43(6) 2_545 .
O3 Tb1 S2 100.94(8) . 5_554
O2 Tb1 S2 95.05(9) 2_545 5_554
O5 Tb1 S2 81.19(7) . 5_554
O8 Tb1 S2 27.51(8) 5_554 5_554
O9 Tb1 S2 82.63(7) . 5_554
O7 Tb1 S2 138.31(7) . 5_554
OH Tb1 S2 146.02(11) . 5_554
O6 Tb1 S2 28.26(7) 5_554 5_554
O9 Tb1 S2 85.93(7) 2_545 5_554
S2 Tb1 S2 109.551(15) . 5_554
O3 Tb1 S3 104.51(8) . .
O2 Tb1 S3 107.33(8) 2_545 .
O5 Tb1 S3 165.07(7) . .
O8 Tb1 S3 79.73(8) 5_554 .
O9 Tb1 S3 27.45(6) . .
O7 Tb1 S3 137.60(7) . .
OH Tb1 S3 61.94(12) . .
O6 Tb1 S3 89.61(7) 5_554 .
O9 Tb1 S3 28.21(6) 2_545 .
S2 Tb1 S3 166.36(3) . .
S2 Tb1 S3 84.09(4) 5_554 .
O1 S1 O4 109.51(18) . .
O1 S1 O3 111.6(2) . .
O4 S1 O3 109.1(2) . .
O1 S1 O2 110.2(2) . .
O4 S1 O2 108.21(19) . .
O3 S1 O2 108.17(19) . .
O5 S2 O7 106.33(18) . .
O5 S2 O8 111.2(2) . .
O7 S2 O8 112.32(18) . .
O5 S2 O6 111.85(17) . .
O7 S2 O6 111.10(19) . .
O8 S2 O6 104.21(19) . .
O5 S2 Tb1 52.05(11) . .
O7 S2 Tb1 54.40(13) . .
O8 S2 Tb1 125.07(13) . .
O6 S2 Tb1 130.69(14) . .
O5 S2 Tb1 126.98(12) . 5
O7 S2 Tb1 126.63(14) . 5
O8 S2 Tb1 49.70(13) . 5
O6 S2 Tb1 54.51(13) . 5
Tb1 S2 Tb1 174.70(4) . 5
O10 S3 O9 113.20(13) . 2_545
O10 S3 O9 113.20(13) . .
O9 S3 O9 105.50(15) 2_545 .
O10 S3 O9 113.20(13) . 3_655
O9 S3 O9 105.50(15) 2_545 3_655
O9 S3 O9 105.50(15) . 3_655
O10 S3 Tb1 131.92(3) . .
O9 S3 Tb1 56.71(12) 2_545 .
O9 S3 Tb1 48.82(12) . .
O9 S3 Tb1 114.70(14) 3_655 .
O10 S3 Tb1 131.92(3) . 2_545
O9 S3 Tb1 48.82(12) 2_545 2_545
O9 S3 Tb1 114.70(14) . 2_545
O9 S3 Tb1 56.71(12) 3_655 2_545
Tb1 S3 Tb1 80.24(4) . 2_545
O10 S3 Tb1 131.92(3) . 3_655
O9 S3 Tb1 114.70(14) 2_545 3_655
O9 S3 Tb1 56.71(12) . 3_655
O9 S3 Tb1 48.82(12) 3_655 3_655
Tb1 S3 Tb1 80.24(4) . 3_655
Tb1 S3 Tb1 80.24(4) 2_545 3_655
S1 O2 Tb1 134.9(2) . 3_655
S1 O3 Tb1 141.6(2) . .
S2 O5 Tb1 99.48(13) . .
S2 O6 Tb1 97.23(16) . 5
S2 O7 Tb1 96.83(15) . .
S2 O8 Tb1 102.79(16) . 5
S3 O9 Tb1 103.73(16) . .
S3 O9 Tb1 95.09(12) . 3_655
Tb1 O9 Tb1 105.92(11) . 3_655
Tb1 OH Tb1 108.92(11) 2_545 .
Tb1 OH Tb1 108.92(11) 2_545 3_655
Tb1 OH Tb1 108.92(11) . 3_655
C2 N1 C3 111.8(4) . .
C2 N1 H1A 109.2 . .
C3 N1 H1A 109.2 . .
C2 N1 H1B 109.2 . .
C3 N1 H1B 109.2 . .
H1A N1 H1B 107.9 . .
N1 C2 C1 109.6(4) . .
N1 C2 H2A 109.8 . .
C1 C2 H2A 109.8 . .
N1 C2 H2B 109.8 . .
C1 C2 H2B 109.8 . .
H2A C2 H2B 108.2 . .
C1 N2 C4 111.2(4) . .
C1 N2 H2C 109.4 . .
C4 N2 H2C 109.4 . .
C1 N2 H2D 109.4 . .
C4 N2 H2D 109.4 . .
H2C N2 H2D 108.0 . .
C3 C4 N2 111.0(4) . .
C3 C4 H4A 109.4 . .
N2 C4 H4A 109.4 . .
C3 C4 H4B 109.4 . .
N2 C4 H4B 109.4 . .
H4A C4 H4B 108.0 . .
N2 C1 C2 111.2(4) . .
N2 C1 H1D 109.4 . .
C2 C1 H1D 109.4 . .
N2 C1 H1E 109.4 . .
C2 C1 H1E 109.4 . .
H1D C1 H1E 108.0 . .
C4 C3 N1 110.9(4) . .
C4 C3 H3A 109.5 . .
N1 C3 H3A 109.5 . .
C4 C3 H3B 109.5 . .
N1 C3 H3B 109.5 . .
H3A C3 H3B 108.0 . .

loop_
_geom_bond_atom_site_label_1
_geom_bond_atom_site_label_2
_geom_bond_distance
_geom_bond_site_symmetry_2
Tb1 O3 2.312(3) .
Tb1 O2 2.342(3) 2_545
Tb1 O5 2.431(3) .
Tb1 O8 2.441(3) 5_554
Tb1 O9 2.451(3) .
Tb1 O7 2.490(3) .
Tb1 OH 2.5055(18) .
Tb1 O6 2.562(3) 5_554
Tb1 O9 2.655(3) 2_545
Tb1 S2 3.0411(13) .
Tb1 S2 3.1213(13) 5_554
Tb1 S3 3.1637(13) .
S1 O1 1.459(3) .
S1 O4 1.471(3) .
S1 O3 1.474(4) .
S1 O2 1.476(3) .
S2 O5 1.470(3) .
S2 O7 1.474(3) .
S2 O8 1.478(4) .
S2 O6 1.489(3) .
S2 Tb1 3.1213(13) 5
S3 O10 1.411(5) .
S3 O9 1.501(3) 2_545
S3 O9 1.501(3) .
S3 O9 1.501(3) 3_655
S3 Tb1 3.1637(13) 2_545
S3 Tb1 3.1637(13) 3_655
O2 Tb1 2.342(3) 3_655
O6 Tb1 2.562(3) 5
O8 Tb1 2.441(3) 5
O9 Tb1 2.655(3) 3_655
OH Tb1 2.5055(18) 2_545
OH Tb1 2.5055(18) 3_655
N1 C2 1.485(7) .
N1 C3 1.490(7) .
N1 H1A 0.9000 .
N1 H1B 0.9000 .
C2 C1 1.509(7) .
C2 H2A 0.9700 .
C2 H2B 0.9700 .
N2 C1 1.490(7) .
N2 C4 1.503(6) .
N2 H2C 0.9000 .
N2 H2D 0.9000 .
C4 C3 1.485(7) .
C4 H4A 0.9700 .
C4 H4B 0.9700 .
C1 H1D 0.9700 .
C1 H1E 0.9700 .
C3 H3A 0.9700 .
C3 H3B 0.9700 .
